data_7117283
loop_
_publ_author_name
'Mewis, Ryan E.'
'Fekete, Marianna'
'Green, Gary G. R.'
'Whitwood, Adrian C.'
'Duckett, Simon B.'

_publ_section_title
;
 Deactivation of signal amplification by reversible exchange catalysis,
 progress towards in vivo application.
;
_journal_issue 48
_journal_name_full 'Chemical communications (Cambridge, England)'
_journal_page_first 9857
_journal_page_last 9859
_journal_paper_doi 10.1039/c5cc01896j
_journal_volume 51
_journal_year 2015
_chemical_formula_moiety 'C36 H39 Ir N5, 2(C6 H6), B F4'
_chemical_formula_sum 'C48 H51 B F4 Ir N5'
_chemical_formula_weight 976.94
_chemical_name_systematic
;
 ?
;
_space_group_crystal_system triclinic
_space_group_IT_number 2
_space_group_name_Hall '-P 1'
_space_group_name_H-M_alt 'P -1'
_symmetry_space_group_name_Hall '-P 1'
_symmetry_space_group_name_H-M 'P -1'
_atom_sites_solution_hydrogens mixed
_atom_sites_solution_primary iterative
_audit_creation_date 2015-04-02
_audit_creation_method
;
Olex2 1.2
(compiled 2015.01.26 svn.r3150 for OlexSys, GUI svn.r4998)
;
_audit_update_record
;
2015-05-08 deposited with the CCDC.
2015-05-13 downloaded from the CCDC.
;
_cell_angle_alpha 95.673(3)
_cell_angle_beta 95.753(3)
_cell_angle_gamma 98.925(3)
_cell_formula_units_Z 2
_cell_length_a 10.3919(3)
_cell_length_b 13.6438(4)
_cell_length_c 15.4722(6)
_cell_measurement_reflns_used 10303
_cell_measurement_temperature 110.05(10)
_cell_measurement_theta_max 30.2430
_cell_measurement_theta_min 3.6570
_cell_volume 2141.59(12)
_computing_cell_refinement
;
CrysAlisPro, Agilent Technologies,
Version 1.171.37.34 (release 22-05-2014 CrysAlis171 .NET)
(compiled May 22 2014,16:03:01)
;
_computing_data_collection
;
CrysAlisPro, Agilent Technologies,
Version 1.171.37.34 (release 22-05-2014 CrysAlis171 .NET)
(compiled May 22 2014,16:03:01)
;
_computing_data_reduction
;
CrysAlisPro, Agilent Technologies,
Version 1.171.37.34 (release 22-05-2014 CrysAlis171 .NET)
(compiled May 22 2014,16:03:01)
;
_computing_molecular_graphics 'Olex2 (Dolomanov et al., 2009)'
_computing_publication_material 'Olex2 (Dolomanov et al., 2009)'
_computing_structure_refinement 'ShelXL (Sheldrick, 2008)'
_computing_structure_solution
;
Superflip (Palatinus & Chapuis, 2007;Palatinus & van der Lee, 2008;
Palatinus et al., 2012)
;
_diffrn_ambient_environment N~2~
_diffrn_ambient_temperature 110.05(10)
_diffrn_detector 'CCD plate'
_diffrn_detector_area_resol_mean 16.1450
_diffrn_detector_type Eos
_diffrn_measured_fraction_theta_full 0.998
_diffrn_measured_fraction_theta_max 0.872
_diffrn_measurement_details
;
  1 omega  -39.00   38.00   1.0000    6.0000
omega____ theta____ kappa____ phi______ frames
    -       20.3204  -57.0000  -60.0000 77

  2 omega   -8.00   18.00   1.0000    6.0000
omega____ theta____ kappa____ phi______ frames
    -       20.3204  -99.0000   60.0000 26

  3 omega   26.00   61.00   1.0000    6.0000
omega____ theta____ kappa____ phi______ frames
    -       20.3204  -99.0000   60.0000 35

  4 omega  -18.00   91.00   1.0000    6.0000
omega____ theta____ kappa____ phi______ frames
    -       20.3204   19.0000  120.0000 109

  5 omega    2.00   85.00   1.0000    6.0000
omega____ theta____ kappa____ phi______ frames
    -       20.3204   57.0000 -180.0000 83

  6 omega   65.00   90.00   1.0000    6.0000
omega____ theta____ kappa____ phi______ frames
    -       20.3204   77.0000  -90.0000 25

  7 omega   -8.00   47.00   1.0000    6.0000
omega____ theta____ kappa____ phi______ frames
    -       20.3204   77.0000  -90.0000 55

  8 omega  -68.00  -43.00   1.0000    6.0000
omega____ theta____ kappa____ phi______ frames
    -      -20.9454  119.0000  -98.0000 25

  9 omega  -90.00  -64.00   1.0000    6.0000
omega____ theta____ kappa____ phi______ frames
    -      -20.9454  157.0000   57.0000 26
;
_diffrn_measurement_device 'four-circle diffractometer'
_diffrn_measurement_device_type 'SuperNova, Dual, Cu at zero, Eos'
_diffrn_measurement_method '\w scans'
_diffrn_orient_matrix_UB_11 0.0376897000
_diffrn_orient_matrix_UB_12 -0.0042111000
_diffrn_orient_matrix_UB_13 -0.0355467000
_diffrn_orient_matrix_UB_21 -0.0584447000
_diffrn_orient_matrix_UB_22 -0.0150170000
_diffrn_orient_matrix_UB_23 -0.0292050000
_diffrn_orient_matrix_UB_31 -0.0020618000
_diffrn_orient_matrix_UB_32 0.0506371000
_diffrn_orient_matrix_UB_33 -0.0059673000
_diffrn_radiation_monochromator mirror
_diffrn_radiation_probe x-ray
_diffrn_radiation_type MoK\a
_diffrn_radiation_wavelength 0.7107
_diffrn_reflns_av_R_equivalents 0.0346
_diffrn_reflns_av_unetI/netI 0.0596
_diffrn_reflns_laue_measured_fraction_full 0.998
_diffrn_reflns_laue_measured_fraction_max 0.872
_diffrn_reflns_limit_h_max 14
_diffrn_reflns_limit_h_min -12
_diffrn_reflns_limit_k_max 18
_diffrn_reflns_limit_k_min -19
_diffrn_reflns_limit_l_max 20
_diffrn_reflns_limit_l_min -20
_diffrn_reflns_number 22046
_diffrn_reflns_point_group_measured_fraction_full 0.998
_diffrn_reflns_point_group_measured_fraction_max 0.872
_diffrn_reflns_theta_full 25.241
_diffrn_reflns_theta_max 30.366
_diffrn_reflns_theta_min 3.351
_diffrn_source 'SuperNova (Mo) X-ray Source'
_exptl_absorpt_coefficient_mu 3.175
_exptl_absorpt_correction_T_max 0.855
_exptl_absorpt_correction_T_min 0.798
_exptl_absorpt_correction_type analytical
_exptl_absorpt_process_details
;
CrysAlisPro, Agilent Technologies,
Version 1.171.37.34 (release 22-05-2014 CrysAlis171 .NET)
(compiled May 22 2014,16:03:01)
Analytical numeric absorption correction using a multifaceted crystal
            model based on expressions derived by R.C. Clark & J.S. Reid.
(Clark, R. C. & Reid, J. S. (1995). Acta Cryst. A51, 887-897)
Empirical absorption correction using spherical harmonics,
 implemented in SCALE3 ABSPACK scaling algorithm.
;
_exptl_crystal_colour yellow
_exptl_crystal_colour_primary yellow
_exptl_crystal_density_diffrn 1.515
_exptl_crystal_description block
_exptl_crystal_F_000 984
_exptl_crystal_size_max 0.2126
_exptl_crystal_size_mid 0.1703
_exptl_crystal_size_min 0.1364
_refine_diff_density_max 1.436
_refine_diff_density_min -0.933
_refine_diff_density_rms 0.128
_refine_ls_extinction_method none
_refine_ls_goodness_of_fit_ref 1.067
_refine_ls_hydrogen_treatment mixed
_refine_ls_matrix_type full
_refine_ls_number_parameters 553
_refine_ls_number_reflns 11269
_refine_ls_number_restraints 54
_refine_ls_restrained_S_all 1.069
_refine_ls_R_factor_all 0.0408
_refine_ls_R_factor_gt 0.0331
_refine_ls_shift/su_max 0.003
_refine_ls_shift/su_mean 0.000
_refine_ls_structure_factor_coef Fsqd
_refine_ls_weighting_details 'w=1/[\s^2^(Fo^2^)+(0.0243P)^2^+0.3604P] where P=(Fo^2^+2Fc^2^)/3'
_refine_ls_weighting_scheme calc
_refine_ls_wR_factor_gt 0.0663
_refine_ls_wR_factor_ref 0.0713
_reflns_Friedel_coverage 0.000
_reflns_number_gt 10020
_reflns_number_total 11269
_reflns_threshold_expression 'I > 2\s(I)'
_cod_data_source_file c5cc01896j2.cif
_cod_data_source_block sbd1505
_cod_database_code 7117283
_shelxl_version_number 2013-4
_chemical_oxdiff_formula 'C38 H45 B F4 Ir N6 O'
_chemical_oxdiff_usercomment 'Marianna IrBPY'
_shelx_space_group_comment
;
The symmetry employed for this shelxl refinement is uniquely defined
by the following loop, which should always be used as a source of
symmetry information in preference to the above space-group names.
They are only intended as comments.
;
_reflns_odcompleteness_completeness 99.78
_reflns_odcompleteness_iscentric 1
_reflns_odcompleteness_theta 26.32
_olex2_refinement_description
;
1. Fixed Uiso
 At 1.2 times of:
  All C(H) groups
 At 1.5 times of:
  All C(H,H,H) groups
2. Uiso/Uaniso restraints and constraints
Uanis(C46A) \\sim Ueq, Uanis(C46) \\sim Ueq, Uanis(C47A) \\sim Ueq, Uanis(C47)
\\sim Ueq, Uanis(C45) \\sim Ueq, Uanis(C45A) \\sim Ueq: with sigma of 0.01 and
sigma for terminal atoms of 0.02
Uanis(F2) \\sim Ueq, Uanis(F4) \\sim Ueq, Uanis(F1) \\sim Ueq: with sigma of
0.01 and sigma for terminal atoms of 0.02
Uanis(C43) = Uanis(C43A)
Uanis(C48) = Uanis(C48A)
Uanis(C47) = Uanis(C47A)
Uanis(C46) = Uanis(C46A)
Uanis(C45) = Uanis(C45A)
Uanis(C44) = Uanis(C44A)
3. Others
 Sof(C43A)=Sof(H43A)=Sof(C48A)=Sof(H48A)=Sof(C47A)=Sof(H47A)=Sof(C46A)=
 Sof(H46A)=Sof(C45A)=Sof(H45A)=Sof(C44A)=Sof(H44A)=1-FVAR(1)
 Sof(C43)=Sof(H43)=Sof(C44)=Sof(H44)=Sof(C45)=Sof(H45)=Sof(C46)=Sof(H46)=
 Sof(C47)=Sof(H47)=Sof(C48)=Sof(H48)=FVAR(1)
4.a Aromatic/amide H refined with riding coordinates:
 C2(H2), C3(H3), C6(H6), C8(H8), C15(H15), C17(H17), C22(H22), C23(H23),
 C24(H24), C25(H25), C28(H28), C29(H29), C30(H30), C31(H31), C32(H32), C33(H33),
  C34(H34), C35(H35), C36(H36), C43(H43), C43A(H43A), C48A(H48A), C47A(H47A),
 C46A(H46A), C45A(H45A), C44A(H44A), C44(H44), C45(H45), C46(H46), C47(H47),
 C48(H48), C37(H37), C38(H38), C39(H39), C40(H40), C41(H41), C42(H42)
4.b Fitted hexagon refined as free rotating group:
 C43A(C48A,C47A,C46A,C45A,C44A)
4.c Idealised Me refined as rotating group:
 C10(H10A,H10B,H10C), C11(H11A,H11B,H11C), C12(H12A,H12B,H12C), C19(H19A,H19B,
 H19C), C20(H20A,H20B,H20C), C21(H21A,H21B,H21C)
;
_olex2_date_sample_data_collection 2015-03-31
_olex2_date_sample_submission 2015-03-18
_olex2_exptl_crystal_mounting_method 'oil on micromount'
_olex2_submission_original_sample_id iRbpy
_olex2_submission_special_instructions 'No special instructions were received'

loop_
_space_group_symop_operation_xyz
'x, y, z'
'-x, -y, -z'

loop_
_atom_site_label
_atom_site_type_symbol
_atom_site_fract_x
_atom_site_fract_y
_atom_site_fract_z
_atom_site_U_iso_or_equiv
_atom_site_adp_type
_atom_site_occupancy
_atom_site_site_symmetry_order
_atom_site_calc_flag
_atom_site_refinement_flags_posn
_atom_site_refinement_flags_adp
_atom_site_refinement_flags_occupancy
_atom_site_disorder_assembly
_atom_site_disorder_group
C1 C 0.5117(3) 0.2632(2) 0.3208(2) 0.0155(6) Uani 1 1 d . . . . .
C2 C 0.2892(3) 0.2395(2) 0.3206(2) 0.0210(7) Uani 1 1 d . . . . .
H2 H 0.2010 0.2400 0.3033 0.025 Uiso 1 1 calc R . . . .
C3 C 0.3388(3) 0.2046(2) 0.3921(2) 0.0205(7) Uani 1 1 d . . . . .
H3 H 0.2917 0.1764 0.4342 0.025 Uiso 1 1 calc R . . . .
C4 C 0.3727(3) 0.3055(2) 0.1908(2) 0.0169(6) Uani 1 1 d . . . . .
C5 C 0.3396(3) 0.2303(2) 0.1209(2) 0.0215(7) Uani 1 1 d . . . . .
C6 C 0.3114(3) 0.2588(3) 0.0376(2) 0.0269(8) Uani 1 1 d . . . . .
H6 H 0.2859 0.2096 -0.0097 0.032 Uiso 1 1 calc R . . . .
C7 C 0.3206(4) 0.3580(3) 0.0236(2) 0.0273(8) Uani 1 1 d . . . . .
C8 C 0.3568(3) 0.4303(3) 0.0948(2) 0.0221(7) Uani 1 1 d . . . . .
H8 H 0.3656 0.4973 0.0857 0.027 Uiso 1 1 calc R . . . .
C9 C 0.3805(3) 0.4060(2) 0.1798(2) 0.0182(7) Uani 1 1 d . . . . .
C10 C 0.3365(4) 0.1218(3) 0.1344(3) 0.0342(9) Uani 1 1 d . . . . .
H10A H 0.2722 0.1027 0.1728 0.051 Uiso 1 1 calc GR . . . .
H10B H 0.4213 0.1126 0.1600 0.051 Uiso 1 1 calc GR . . . .
H10C H 0.3141 0.0810 0.0791 0.051 Uiso 1 1 calc GR . . . .
C11 C 0.2925(4) 0.3863(3) -0.0674(2) 0.0408(10) Uani 1 1 d . . . . .
H11A H 0.2185 0.4205 -0.0699 0.061 Uiso 1 1 calc GR . . . .
H11B H 0.2735 0.3270 -0.1086 0.061 Uiso 1 1 calc GR . . . .
H11C H 0.3677 0.4293 -0.0817 0.061 Uiso 1 1 calc GR . . . .
C12 C 0.4107(3) 0.4873(2) 0.2552(2) 0.0229(7) Uani 1 1 d . . . . .
H12A H 0.4927 0.5287 0.2505 0.034 Uiso 1 1 calc GR . . . .
H12B H 0.4166 0.4580 0.3092 0.034 Uiso 1 1 calc GR . . . .
H12C H 0.3422 0.5270 0.2543 0.034 Uiso 1 1 calc GR . . . .
C13 C 0.5582(3) 0.1822(2) 0.4556(2) 0.0155(6) Uani 1 1 d . . . . .
C14 C 0.5915(3) 0.2357(2) 0.5381(2) 0.0183(7) Uani 1 1 d . . . . .
C15 C 0.6749(3) 0.1985(2) 0.5983(2) 0.0205(7) Uani 1 1 d . . . . .
H15 H 0.6995 0.2336 0.6536 0.025 Uiso 1 1 calc R . . . .
C16 C 0.7223(3) 0.1103(2) 0.5779(2) 0.0197(7) Uani 1 1 d . . . . .
C17 C 0.6814(3) 0.0563(2) 0.4965(2) 0.0190(7) Uani 1 1 d . . . . .
H17 H 0.7099 -0.0042 0.4833 0.023 Uiso 1 1 calc R . . . .
C18 C 0.5987(3) 0.0905(2) 0.4341(2) 0.0177(7) Uani 1 1 d . . . . .
C19 C 0.5389(4) 0.3299(2) 0.5633(2) 0.0250(8) Uani 1 1 d . . . . .
H19A H 0.4589 0.3136 0.5887 0.038 Uiso 1 1 calc GR . . . .
H19B H 0.5221 0.3627 0.5122 0.038 Uiso 1 1 calc GR . . . .
H19C H 0.6022 0.3735 0.6050 0.038 Uiso 1 1 calc GR . . . .
C20 C 0.8173(4) 0.0743(2) 0.6428(2) 0.0268(8) Uani 1 1 d . . . . .
H20A H 0.8060 0.0027 0.6340 0.040 Uiso 1 1 calc GR . . . .
H20B H 0.8011 0.0956 0.7012 0.040 Uiso 1 1 calc GR . . . .
H20C H 0.9055 0.1018 0.6346 0.040 Uiso 1 1 calc GR . . . .
C21 C 0.5536(3) 0.0308(2) 0.3465(2) 0.0223(7) Uani 1 1 d . . . . .
H21A H 0.5961 -0.0269 0.3416 0.033 Uiso 1 1 calc GR . . . .
H21B H 0.5756 0.0712 0.3010 0.033 Uiso 1 1 calc GR . . . .
H21C H 0.4603 0.0098 0.3409 0.033 Uiso 1 1 calc GR . . . .
C22 C 0.8428(3) 0.1390(2) 0.3206(2) 0.0186(7) Uani 1 1 d . . . . .
H22 H 0.8011 0.1109 0.2657 0.022 Uiso 1 1 calc R . . . .
C23 C 0.9328(3) 0.0906(2) 0.3624(2) 0.0217(7) Uani 1 1 d . . . . .
H23 H 0.9499 0.0301 0.3369 0.026 Uiso 1 1 calc R . . . .
C24 C 0.9977(3) 0.1329(2) 0.4430(2) 0.0220(7) Uani 1 1 d . . . . .
H24 H 1.0587 0.1012 0.4725 0.026 Uiso 1 1 calc R . . . .
C25 C 0.9704(3) 0.2231(2) 0.4789(2) 0.0201(7) Uani 1 1 d . . . . .
H25 H 1.0145 0.2536 0.5324 0.024 Uiso 1 1 calc R . . . .
C26 C 0.8770(3) 0.2676(2) 0.4346(2) 0.0155(6) Uani 1 1 d . . . . .
C27 C 0.8429(3) 0.3642(2) 0.4685(2) 0.0150(6) Uani 1 1 d . . . . .
C28 C 0.8938(3) 0.4142(2) 0.5500(2) 0.0202(7) Uani 1 1 d . . . . .
H28 H 0.9504 0.3864 0.5872 0.024 Uiso 1 1 calc R . . . .
C29 C 0.8597(3) 0.5057(2) 0.5756(2) 0.0222(7) Uani 1 1 d . . . . .
H29 H 0.8936 0.5404 0.6300 0.027 Uiso 1 1 calc R . . . .
C30 C 0.7747(4) 0.5450(2) 0.5196(2) 0.0232(7) Uani 1 1 d . . . . .
H30 H 0.7508 0.6066 0.5353 0.028 Uiso 1 1 calc R . . . .
C31 C 0.7257(3) 0.4909(2) 0.4395(2) 0.0184(7) Uani 1 1 d . . . . .
H31 H 0.6687 0.5175 0.4017 0.022 Uiso 1 1 calc R . . . .
C32 C 0.8815(3) 0.4838(2) 0.2449(2) 0.0189(7) Uani 1 1 d . . . . .
H32 H 0.8242 0.5204 0.2709 0.023 Uiso 1 1 calc R . . . .
C33 C 0.9858(3) 0.5345(2) 0.2099(2) 0.0226(7) Uani 1 1 d . . . . .
H33 H 0.9983 0.6038 0.2124 0.027 Uiso 1 1 calc R . . . .
C34 C 1.0711(3) 0.4812(3) 0.1711(2) 0.0245(8) Uani 1 1 d . . . . .
H34 H 1.1423 0.5138 0.1474 0.029 Uiso 1 1 calc R . . . .
C35 C 1.0490(3) 0.3782(2) 0.1681(2) 0.0217(7) Uani 1 1 d . . . . .
H35 H 1.1045 0.3403 0.1418 0.026 Uiso 1 1 calc R . . . .
C36 C 0.9429(3) 0.3329(2) 0.2050(2) 0.0171(6) Uani 1 1 d . . . . .
H36 H 0.9289 0.2637 0.2033 0.021 Uiso 1 1 calc R . . . .
Ir1 Ir 0.68817(2) 0.31442(2) 0.28993(2) 0.01371(4) Uani 1 1 d . . . . .
N1 N 0.3937(3) 0.27493(18) 0.27694(17) 0.0168(6) Uani 1 1 d . . . . .
N2 N 0.4735(3) 0.21836(18) 0.39173(18) 0.0173(6) Uani 1 1 d . . . . .
N3 N 0.8127(3) 0.22581(17) 0.35610(17) 0.0148(5) Uani 1 1 d . . . . .
N4 N 0.7572(3) 0.40160(17) 0.41411(16) 0.0148(5) Uani 1 1 d . . . . .
N5 N 0.8591(3) 0.38370(19) 0.24296(17) 0.0171(6) Uani 1 1 d . . . . .
C43 C 0.7481(18) -0.0628(14) 0.1526(18) 0.0392(15) Uani 0.435(8) 1 d . . P A 1
H43 H 0.7197 -0.1142 0.1850 0.047 Uiso 0.435(8) 1 calc R . P A 1
C43A C 0.7335(12) -0.0568(10) 0.1490(12) 0.0392(15) Uani 0.565(8) 1 d . . P A 2
H43A H 0.6773 -0.1013 0.1755 0.047 Uiso 0.565(8) 1 calc R . P A 2
C48A C 0.6851(9) 0.0167(8) 0.1055(10) 0.045(3) Uani 0.565(8) 1 d G . P A 2
H48A H 0.5965 0.0214 0.1030 0.054 Uiso 0.565(8) 1 calc R . P A 2
C47A C 0.7692(11) 0.0832(5) 0.0660(5) 0.040(2) Uani 0.565(8) 1 d G U P A 2
H47A H 0.7368 0.1324 0.0369 0.048 Uiso 0.565(8) 1 calc R . P A 2
C46A C 0.9016(10) 0.0762(5) 0.0698(5) 0.047(2) Uani 0.565(8) 1 d G U P A 2
H46A H 0.9578 0.1207 0.0433 0.057 Uiso 0.565(8) 1 calc R . P A 2
C45A C 0.9500(8) 0.0027(7) 0.1132(7) 0.049(2) Uani 0.565(8) 1 d G U P A 2
H45A H 1.0386 -0.0020 0.1158 0.059 Uiso 0.565(8) 1 calc R . P A 2
C44A C 0.8659(12) -0.0638(8) 0.1528(10) 0.0422(19) Uani 0.565(8) 1 d G . P A 2
H44A H 0.8983 -0.1130 0.1819 0.051 Uiso 0.565(8) 1 calc R . P A 2
C44 C 0.877(2) -0.0422(13) 0.1442(16) 0.0422(19) Uani 0.435(8) 1 d . . P A 1
H44 H 0.9340 -0.0820 0.1664 0.051 Uiso 0.435(8) 1 calc R . P A 1
C45 C 0.9228(17) 0.0386(11) 0.1022(11) 0.049(2) Uani 0.435(8) 1 d . U P A 1
H45 H 1.0124 0.0578 0.1007 0.059 Uiso 0.435(8) 1 calc R . P A 1
C46 C 0.8360(18) 0.0891(11) 0.0635(10) 0.047(2) Uani 0.435(8) 1 d . U P A 1
H46 H 0.8667 0.1390 0.0302 0.057 Uiso 0.435(8) 1 calc R . P A 1
C47 C 0.6987(15) 0.0695(10) 0.0712(8) 0.040(2) Uani 0.435(8) 1 d . U P A 1
H47 H 0.6404 0.1080 0.0481 0.048 Uiso 0.435(8) 1 calc R . P A 1
C48 C 0.6581(18) -0.0127(13) 0.1166(15) 0.045(3) Uani 0.435(8) 1 d . . P A 1
H48 H 0.5697 -0.0323 0.1215 0.054 Uiso 0.435(8) 1 calc R . P A 1
C37 C 0.6484(4) 0.3146(3) -0.0178(3) 0.0396(10) Uani 1 1 d . . . . .
H37 H 0.5939 0.3371 0.0211 0.047 Uiso 1 1 calc R . . . .
C38 C 0.7837(4) 0.3430(3) -0.0007(3) 0.0343(9) Uani 1 1 d . . . . .
H38 H 0.8195 0.3856 0.0494 0.041 Uiso 1 1 calc R . . . .
C39 C 0.8647(5) 0.3085(3) -0.0572(3) 0.0441(11) Uani 1 1 d . . . . .
H39 H 0.9550 0.3283 -0.0455 0.053 Uiso 1 1 calc R . . . .
C40 C 0.8124(6) 0.2449(3) -0.1312(3) 0.0562(14) Uani 1 1 d . . . . .
H40 H 0.8670 0.2203 -0.1691 0.067 Uiso 1 1 calc R . . . .
C41 C 0.6770(6) 0.2179(4) -0.1488(3) 0.0655(17) Uani 1 1 d . . . . .
H41 H 0.6408 0.1756 -0.1991 0.079 Uiso 1 1 calc R . . . .
C42 C 0.5963(5) 0.2534(3) -0.0923(3) 0.0534(13) Uani 1 1 d . . . . .
H42 H 0.5057 0.2356 -0.1049 0.064 Uiso 1 1 calc R . . . .
B1 B 0.7848(5) 0.7606(3) 0.3238(3) 0.0322(10) Uani 1 1 d . . . . .
F1 F 0.8921(3) 0.7629(3) 0.2777(3) 0.1015(13) Uani 1 1 d . U . . .
F2 F 0.8036(4) 0.8448(2) 0.3792(2) 0.0942(13) Uani 1 1 d . U . . .
F3 F 0.6723(3) 0.7491(2) 0.26909(16) 0.0533(7) Uani 1 1 d . . . . .
F4 F 0.7878(4) 0.6792(2) 0.3669(2) 0.0908(12) Uani 1 1 d . U . . .
H H 0.652(3) 0.254(2) 0.214(2) 0.011(8) Uiso 1 1 d . . . . .
HA H 0.622(3) 0.384(2) 0.246(2) 0.017(9) Uiso 1 1 d . . . . .

loop_
_atom_site_aniso_label
_atom_site_aniso_U_11
_atom_site_aniso_U_22
_atom_site_aniso_U_33
_atom_site_aniso_U_23
_atom_site_aniso_U_13
_atom_site_aniso_U_12
C1 0.0172(16) 0.0118(13) 0.0163(16) -0.0044(11) 0.0012(13) 0.0030(12)
C2 0.0127(16) 0.0233(16) 0.0258(19) -0.0008(13) 0.0023(14) 0.0018(13)
C3 0.0148(16) 0.0218(16) 0.0254(19) 0.0017(13) 0.0054(14) 0.0034(13)
C4 0.0115(15) 0.0236(16) 0.0150(16) 0.0003(12) -0.0009(12) 0.0043(13)
C5 0.0166(16) 0.0261(17) 0.0198(18) -0.0061(13) 0.0010(13) 0.0039(14)
C6 0.0231(19) 0.0356(19) 0.0194(19) -0.0091(14) -0.0014(15) 0.0069(16)
C7 0.0224(18) 0.043(2) 0.0172(18) 0.0009(15) -0.0017(14) 0.0121(17)
C8 0.0148(16) 0.0314(18) 0.0224(18) 0.0059(14) 0.0015(14) 0.0093(14)
C9 0.0116(15) 0.0260(16) 0.0159(16) -0.0017(12) 0.0002(12) 0.0037(13)
C10 0.037(2) 0.0272(19) 0.035(2) -0.0073(16) -0.0028(18) 0.0051(17)
C11 0.047(3) 0.057(3) 0.019(2) 0.0017(18) -0.0045(18) 0.017(2)
C12 0.0243(18) 0.0222(16) 0.0215(18) -0.0017(13) -0.0010(14) 0.0069(14)
C13 0.0143(15) 0.0169(14) 0.0161(16) 0.0033(12) 0.0039(12) 0.0027(12)
C14 0.0176(16) 0.0192(15) 0.0197(17) 0.0024(12) 0.0075(13) 0.0041(13)
C15 0.0202(17) 0.0237(16) 0.0171(17) 0.0012(13) 0.0019(13) 0.0030(14)
C16 0.0159(16) 0.0203(15) 0.0242(18) 0.0088(13) 0.0025(14) 0.0030(13)
C17 0.0192(17) 0.0137(14) 0.0265(19) 0.0048(12) 0.0060(14) 0.0064(13)
C18 0.0150(16) 0.0181(15) 0.0203(17) 0.0033(12) 0.0066(13) -0.0003(13)
C19 0.030(2) 0.0230(17) 0.0236(19) 0.0006(14) 0.0047(15) 0.0109(15)
C20 0.0241(19) 0.0244(17) 0.032(2) 0.0043(15) -0.0013(16) 0.0066(15)
C21 0.0240(18) 0.0198(16) 0.0221(18) -0.0003(13) 0.0049(14) 0.0010(14)
C22 0.0181(16) 0.0146(14) 0.0224(18) -0.0005(12) 0.0028(13) 0.0023(13)
C23 0.0211(17) 0.0179(15) 0.0286(19) 0.0030(13) 0.0062(15) 0.0088(14)
C24 0.0192(17) 0.0220(16) 0.028(2) 0.0073(14) 0.0051(14) 0.0100(14)
C25 0.0171(16) 0.0242(16) 0.0198(17) 0.0059(13) 0.0025(13) 0.0042(14)
C26 0.0133(15) 0.0155(14) 0.0182(16) 0.0019(12) 0.0026(12) 0.0031(12)
C27 0.0132(15) 0.0155(14) 0.0157(16) 0.0013(11) 0.0007(12) 0.0019(12)
C28 0.0207(17) 0.0203(15) 0.0187(17) 0.0026(12) -0.0014(14) 0.0032(14)
C29 0.0243(18) 0.0202(16) 0.0190(18) -0.0051(13) -0.0018(14) 0.0013(14)
C30 0.0283(19) 0.0187(15) 0.0228(19) -0.0019(13) 0.0027(15) 0.0072(14)
C31 0.0170(16) 0.0166(15) 0.0221(18) 0.0008(12) 0.0006(13) 0.0067(13)
C32 0.0189(17) 0.0209(15) 0.0176(17) 0.0032(12) 0.0001(13) 0.0062(13)
C33 0.0218(18) 0.0222(16) 0.0229(18) 0.0062(13) -0.0005(14) 0.0006(14)
C34 0.0166(17) 0.0339(19) 0.0247(19) 0.0123(15) 0.0028(14) 0.0036(15)
C35 0.0157(16) 0.0320(18) 0.0188(17) 0.0018(14) 0.0037(13) 0.0079(14)
C36 0.0168(16) 0.0219(15) 0.0126(16) 0.0003(12) 0.0000(12) 0.0056(13)
Ir1 0.01228(6) 0.01526(6) 0.01306(7) -0.00026(4) -0.00041(4) 0.00309(4)
N1 0.0145(13) 0.0186(13) 0.0160(14) -0.0022(10) 0.0012(11) 0.0016(11)
N2 0.0146(13) 0.0175(12) 0.0194(15) 0.0024(10) 0.0010(11) 0.0022(11)
N3 0.0129(13) 0.0132(12) 0.0186(14) 0.0009(10) 0.0032(11) 0.0023(10)
N4 0.0171(13) 0.0144(12) 0.0127(13) 0.0008(9) 0.0010(10) 0.0026(11)
N5 0.0134(13) 0.0228(13) 0.0144(14) 0.0014(10) 0.0000(11) 0.0023(11)
C43 0.053(4) 0.031(3) 0.028(3) -0.0089(18) 0.000(3) -0.002(3)
C43A 0.053(4) 0.031(3) 0.028(3) -0.0089(18) 0.000(3) -0.002(3)
C48A 0.074(6) 0.029(7) 0.028(5) -0.010(5) -0.004(4) 0.011(5)
C47A 0.053(5) 0.035(3) 0.030(3) -0.007(2) -0.004(4) 0.016(5)
C46A 0.071(6) 0.038(3) 0.030(3) 0.002(2) 0.011(4) -0.002(4)
C45A 0.061(4) 0.037(5) 0.050(4) -0.002(4) 0.021(3) 0.007(4)
C44A 0.062(4) 0.025(5) 0.037(4) -0.009(3) 0.008(3) 0.005(4)
C44 0.062(4) 0.025(5) 0.037(4) -0.009(3) 0.008(3) 0.005(4)
C45 0.061(4) 0.037(5) 0.050(4) -0.002(4) 0.021(3) 0.007(4)
C46 0.071(6) 0.038(3) 0.030(3) 0.002(2) 0.011(4) -0.002(4)
C47 0.053(5) 0.035(3) 0.030(3) -0.007(2) -0.004(4) 0.016(5)
C48 0.074(6) 0.029(7) 0.028(5) -0.010(5) -0.004(4) 0.011(5)
C37 0.039(3) 0.038(2) 0.042(3) 0.0079(18) 0.000(2) 0.009(2)
C38 0.039(2) 0.038(2) 0.027(2) 0.0092(16) -0.0031(18) 0.0101(19)
C39 0.043(3) 0.049(3) 0.042(3) 0.015(2) 0.007(2) 0.006(2)
C40 0.070(4) 0.054(3) 0.043(3) 0.002(2) 0.029(3) -0.007(3)
C41 0.086(4) 0.064(3) 0.033(3) -0.003(2) 0.011(3) -0.029(3)
C42 0.050(3) 0.058(3) 0.043(3) 0.008(2) -0.003(2) -0.016(3)
B1 0.032(2) 0.025(2) 0.038(3) 0.0104(18) -0.004(2) -0.0008(19)
F1 0.045(2) 0.140(3) 0.111(3) -0.007(2) 0.021(2) -0.005(2)
F2 0.099(3) 0.0638(19) 0.106(3) -0.0425(18) -0.056(2) 0.0451(19)
F3 0.0417(15) 0.0707(17) 0.0415(16) 0.0030(13) -0.0141(12) 0.0051(14)
F4 0.107(3) 0.0526(17) 0.102(3) 0.0437(17) -0.036(2) -0.0121(18)

loop_
_atom_type_symbol
_atom_type_description
_atom_type_scat_dispersion_real
_atom_type_scat_dispersion_imag
_atom_type_scat_source
C C 0.0033 0.0016 'International Tables Vol C Tables 4.2.6.8 and 6.1.1.4'
H H 0.0000 0.0000 'International Tables Vol C Tables 4.2.6.8 and 6.1.1.4'
B B 0.0013 0.0007 'International Tables Vol C Tables 4.2.6.8 and 6.1.1.4'
F F 0.0171 0.0103 'International Tables Vol C Tables 4.2.6.8 and 6.1.1.4'
Ir Ir -1.4442 7.9887 'International Tables Vol C Tables 4.2.6.8 and 6.1.1.4'
N N 0.0061 0.0033 'International Tables Vol C Tables 4.2.6.8 and 6.1.1.4'

loop_
_exptl_crystal_face_index_h
_exptl_crystal_face_index_k
_exptl_crystal_face_index_l
_exptl_crystal_face_perp_dist
_exptl_oxdiff_crystal_face_indexfrac_h
_exptl_oxdiff_crystal_face_indexfrac_k
_exptl_oxdiff_crystal_face_indexfrac_l
_exptl_oxdiff_crystal_face_x
_exptl_oxdiff_crystal_face_y
_exptl_oxdiff_crystal_face_z
1 0 -1 0.0639 1.0022 -0.0041 -0.9991 0.0733 -0.0293 0.0037
1 5 -3 0.0638 1.0168 4.9955 -3.0025 0.1240 -0.0468 0.2688
-1 -5 3 0.0726 -1.0168 -4.9955 3.0025 -0.1240 0.0468 -0.2688
-4 0 5 0.0710 -4.0078 0.0172 4.9959 -0.3287 0.0881 -0.0207
-4 5 3 0.0921 -3.9932 5.0168 2.9925 -0.2780 0.0706 0.2444
2 1 5 0.0870 2.0137 0.9971 4.9974 -0.1059 -0.2786 0.0165
1 -5 1 0.0869 0.9876 -5.0037 1.0043 0.0226 -0.0119 -0.2614
-1 -5 -2 0.0827 -1.0212 -4.9991 -1.9950 0.0535 0.1930 -0.2391
-2 3 -5 0.0810 -2.0007 3.0037 -5.0009 0.0897 0.2179 0.1861
-5 -1 -3 0.0820 -5.0211 -0.9855 -2.9996 -0.0785 0.3959 -0.0217
3 5 1 0.0875 3.0264 4.9916 0.9963 0.0576 -0.2809 0.2406
5 3 3 0.0946 5.0277 2.9859 2.9979 0.0704 -0.4262 0.1229
-5 -1 0 0.0772 -5.0185 -0.9833 -0.0011 -0.1850 0.3081 -0.0394
-1 -5 1 0.0726 -1.0185 -4.9969 1.0035 -0.0530 0.1053 -0.2569
-2 0 5 0.0708 -2.0017 0.0105 4.9967 -0.2531 -0.0291 -0.0252
-1 -5 4 0.0770 -1.0159 -4.9947 4.0020 -0.1595 0.0175 -0.2747
2 0 -5 0.0814 2.0017 -0.0105 -4.9967 0.2531 0.0291 0.0252
3 -5 -5 0.0732 2.9884 -5.0149 -4.9919 0.3112 0.0464 -0.2303
1 5 -4 0.0647 1.0159 4.9947 -4.0020 0.1595 -0.0175 0.2747
0 0 1 0.0672 0.0009 0.0007 0.9995 -0.0355 -0.0293 -0.0059
0 1 -1 0.0664 0.0024 0.9995 -1.0004 0.0314 0.0141 0.0566
1 -5 -1 0.0737 0.9858 -5.0052 -0.9947 0.0936 0.0466 -0.2495
-2 5 -3 0.0798 -1.9924 5.0056 -3.0037 0.0106 0.1290 0.2755
0 1 0 0.0867 0.0033 1.0002 -0.0009 -0.0041 -0.0152 0.0506
5 1 -2 0.0775 5.0168 0.9818 -1.9979 0.2560 -0.2496 0.0513
-5 -1 2 0.0712 -5.0168 -0.9818 1.9979 -0.2560 0.2496 -0.0513
-1 -1 5 0.0658 -1.0019 -0.9931 4.9980 -0.2112 -0.0725 -0.0780

loop_
_geom_angle_atom_site_label_1
_geom_angle_atom_site_label_2
_geom_angle_atom_site_label_3
_geom_angle
N1 C1 Ir1 125.9(2)
N2 C1 Ir1 131.2(2)
N2 C1 N1 102.6(3)
C3 C2 H2 126.4
C3 C2 N1 107.2(3)
N1 C2 H2 126.4
C2 C3 H3 126.6
C2 C3 N2 106.9(3)
N2 C3 H3 126.6
C5 C4 N1 117.2(3)
C9 C4 C5 122.3(3)
C9 C4 N1 120.5(3)
C4 C5 C6 117.7(3)
C4 C5 C10 121.1(3)
C6 C5 C10 121.2(3)
C5 C6 H6 119.1
C7 C6 C5 121.8(3)
C7 C6 H6 119.1
C6 C7 C8 118.4(3)
C6 C7 C11 120.5(3)
C8 C7 C11 121.1(3)
C7 C8 H8 118.9
C7 C8 C9 122.1(3)
C9 C8 H8 118.9
C4 C9 C8 117.5(3)
C4 C9 C12 122.6(3)
C8 C9 C12 119.8(3)
C5 C10 H10A 109.5
C5 C10 H10B 109.5
C5 C10 H10C 109.5
H10A C10 H10B 109.5
H10A C10 H10C 109.5
H10B C10 H10C 109.5
C7 C11 H11A 109.5
C7 C11 H11B 109.5
C7 C11 H11C 109.5
H11A C11 H11B 109.5
H11A C11 H11C 109.5
H11B C11 H11C 109.5
C9 C12 H12A 109.5
C9 C12 H12B 109.5
C9 C12 H12C 109.5
H12A C12 H12B 109.5
H12A C12 H12C 109.5
H12B C12 H12C 109.5
C14 C13 C18 122.0(3)
C14 C13 N2 119.4(3)
C18 C13 N2 118.5(3)
C13 C14 C15 117.7(3)
C13 C14 C19 121.9(3)
C15 C14 C19 120.3(3)
C14 C15 H15 119.1
C16 C15 C14 121.8(3)
C16 C15 H15 119.1
C15 C16 C20 120.7(3)
C17 C16 C15 118.8(3)
C17 C16 C20 120.5(3)
C16 C17 H17 119.3
C16 C17 C18 121.5(3)
C18 C17 H17 119.3
C13 C18 C21 120.9(3)
C17 C18 C13 118.0(3)
C17 C18 C21 121.1(3)
C14 C19 H19A 109.5
C14 C19 H19B 109.5
C14 C19 H19C 109.5
H19A C19 H19B 109.5
H19A C19 H19C 109.5
H19B C19 H19C 109.5
C16 C20 H20A 109.5
C16 C20 H20B 109.5
C16 C20 H20C 109.5
H20A C20 H20B 109.5
H20A C20 H20C 109.5
H20B C20 H20C 109.5
C18 C21 H21A 109.5
C18 C21 H21B 109.5
C18 C21 H21C 109.5
H21A C21 H21B 109.5
H21A C21 H21C 109.5
H21B C21 H21C 109.5
C23 C22 H22 118.8
N3 C22 H22 118.8
N3 C22 C23 122.4(3)
C22 C23 H23 120.4
C22 C23 C24 119.2(3)
C24 C23 H23 120.4
C23 C24 H24 120.5
C25 C24 C23 118.9(3)
C25 C24 H24 120.5
C24 C25 H25 120.3
C24 C25 C26 119.4(3)
C26 C25 H25 120.3
C25 C26 C27 122.6(3)
N3 C26 C25 121.7(3)
N3 C26 C27 115.7(3)
C28 C27 C26 123.2(3)
N4 C27 C26 115.3(3)
N4 C27 C28 121.5(3)
C27 C28 H28 120.3
C29 C28 C27 119.5(3)
C29 C28 H28 120.3
C28 C29 H29 120.4
C30 C29 C28 119.1(3)
C30 C29 H29 120.4
C29 C30 H30 120.6
C29 C30 C31 118.7(3)
C31 C30 H30 120.6
C30 C31 H31 118.6
N4 C31 C30 122.7(3)
N4 C31 H31 118.6
C33 C32 H32 118.6
N5 C32 H32 118.6
N5 C32 C33 122.8(3)
C32 C33 H33 120.4
C34 C33 C32 119.1(3)
C34 C33 H33 120.4
C33 C34 H34 120.6
C33 C34 C35 118.8(3)
C35 C34 H34 120.6
C34 C35 H35 120.7
C36 C35 C34 118.7(3)
C36 C35 H35 120.7
C35 C36 H36 118.4
N5 C36 C35 123.2(3)
N5 C36 H36 118.4
C1 Ir1 N3 103.37(11)
C1 Ir1 N4 95.59(11)
C1 Ir1 N5 170.16(11)
C1 Ir1 H 85.8(13)
C1 Ir1 HA 84.2(13)
N3 Ir1 H 98.9(13)
N3 Ir1 HA 171.7(12)
N4 Ir1 N3 75.79(9)
N4 Ir1 H 174.7(13)
N4 Ir1 HA 100.2(12)
N5 Ir1 N3 86.42(10)
N5 Ir1 N4 87.67(10)
N5 Ir1 H 91.8(13)
N5 Ir1 HA 86.1(13)
H Ir1 HA 85.0(17)
C1 N1 C2 111.4(3)
C1 N1 C4 126.9(3)
C2 N1 C4 121.2(3)
C1 N2 C3 111.9(3)
C1 N2 C13 125.6(3)
C3 N2 C13 122.3(3)
C22 N3 C26 118.3(3)
C22 N3 Ir1 124.9(2)
C26 N3 Ir1 116.30(19)
C27 N4 Ir1 116.6(2)
C31 N4 C27 118.4(3)
C31 N4 Ir1 124.9(2)
C32 N5 Ir1 119.1(2)
C36 N5 C32 117.4(3)
C36 N5 Ir1 123.4(2)
C44 C43 H43 118.3
C44 C43 C48 123.4(12)
C48 C43 H43 118.3
C48A C43A H43A 120.0
C48A C43A C44A 120.0
C44A C43A H43A 120.0
C43A C48A H48A 120.0
C47A C48A C43A 120.0
C47A C48A H48A 120.0
C48A C47A H47A 120.0
C48A C47A C46A 120.0
C46A C47A H47A 120.0
C47A C46A H46A 120.0
C45A C46A C47A 120.0
C45A C46A H46A 120.0
C46A C45A H45A 120.0
C46A C45A C44A 120.0
C44A C45A H45A 120.0
C43A C44A H44A 120.0
C45A C44A C43A 120.0
C45A C44A H44A 120.0
C43 C44 H44 120.3
C43 C44 C45 119.4(13)
C45 C44 H44 120.3
C44 C45 H45 120.6
C46 C45 C44 118.9(13)
C46 C45 H45 120.6
C45 C46 H46 118.5
C45 C46 C47 123.0(13)
C47 C46 H46 118.5
C46 C47 H47 122.4
C48 C47 C46 115.1(13)
C48 C47 H47 122.4
C43 C48 C47 119.8(15)
C43 C48 H48 120.1
C47 C48 H48 120.1
C38 C37 H37 120.3
C42 C37 H37 120.3
C42 C37 C38 119.5(5)
C37 C38 H38 119.8
C39 C38 C37 120.5(4)
C39 C38 H38 119.8
C38 C39 H39 120.0
C38 C39 C40 120.1(5)
C40 C39 H39 120.0
C39 C40 H40 120.4
C39 C40 C41 119.2(5)
C41 C40 H40 120.4
C40 C41 H41 119.8
C42 C41 C40 120.4(5)
C42 C41 H41 119.8
C37 C42 C41 120.3(5)
C37 C42 H42 119.9
C41 C42 H42 119.9
F2 B1 F1 107.6(4)
F2 B1 F3 112.5(4)
F2 B1 F4 111.6(4)
F3 B1 F1 111.1(4)
F3 B1 F4 110.1(3)
F4 B1 F1 103.5(4)

loop_
_geom_bond_atom_site_label_1
_geom_bond_atom_site_label_2
_geom_bond_distance
C1 Ir1 1.981(3)
C1 N1 1.381(4)
C1 N2 1.371(4)
C2 H2 0.9300
C2 C3 1.335(5)
C2 N1 1.385(4)
C3 H3 0.9300
C3 N2 1.384(4)
C4 C5 1.391(4)
C4 C9 1.389(4)
C4 N1 1.441(4)
C5 C6 1.399(5)
C5 C10 1.512(5)
C6 H6 0.9300
C6 C7 1.382(5)
C7 C8 1.383(5)
C7 C11 1.509(5)
C8 H8 0.9300
C8 C9 1.397(5)
C9 C12 1.501(4)
C10 H10A 0.9600
C10 H10B 0.9600
C10 H10C 0.9600
C11 H11A 0.9600
C11 H11B 0.9600
C11 H11C 0.9600
C12 H12A 0.9600
C12 H12B 0.9600
C12 H12C 0.9600
C13 C14 1.389(4)
C13 C18 1.401(4)
C13 N2 1.432(4)
C14 C15 1.395(4)
C14 C19 1.505(4)
C15 H15 0.9300
C15 C16 1.388(5)
C16 C17 1.388(5)
C16 C20 1.508(4)
C17 H17 0.9300
C17 C18 1.391(4)
C18 C21 1.502(4)
C19 H19A 0.9600
C19 H19B 0.9600
C19 H19C 0.9600
C20 H20A 0.9600
C20 H20B 0.9600
C20 H20C 0.9600
C21 H21A 0.9600
C21 H21B 0.9600
C21 H21C 0.9600
C22 H22 0.9300
C22 C23 1.373(4)
C22 N3 1.351(4)
C23 H23 0.9300
C23 C24 1.382(5)
C24 H24 0.9300
C24 C25 1.381(4)
C25 H25 0.9300
C25 C26 1.383(4)
C26 C27 1.478(4)
C26 N3 1.353(4)
C27 C28 1.385(4)
C27 N4 1.357(4)
C28 H28 0.9300
C28 C29 1.382(4)
C29 H29 0.9300
C29 C30 1.380(5)
C30 H30 0.9300
C30 C31 1.384(4)
C31 H31 0.9300
C31 N4 1.341(4)
C32 H32 0.9300
C32 C33 1.381(4)
C32 N5 1.347(4)
C33 H33 0.9300
C33 C34 1.376(5)
C34 H34 0.9300
C34 C35 1.383(5)
C35 H35 0.9300
C35 C36 1.382(4)
C36 H36 0.9300
C36 N5 1.339(4)
Ir1 N3 2.156(3)
Ir1 N4 2.151(2)
Ir1 N5 2.110(3)
Ir1 H 1.35(3)
Ir1 HA 1.44(3)
C43 H43 0.9300
C43 C44 1.344(16)
C43 C48 1.349(17)
C43A H43A 0.9300
C43A C48A 1.3900
C43A C44A 1.3900
C48A H48A 0.9300
C48A C47A 1.3900
C47A H47A 0.9300
C47A C46A 1.3900
C46A H46A 0.9300
C46A C45A 1.3900
C45A H45A 0.9300
C45A C44A 1.3900
C44A H44A 0.9300
C44 H44 0.9300
C44 C45 1.381(19)
C45 H45 0.9300
C45 C46 1.35(2)
C46 H46 0.9300
C46 C47 1.429(17)
C47 H47 0.9300
C47 C48 1.413(17)
C48 H48 0.9300
C37 H37 0.9300
C37 C38 1.390(6)
C37 C42 1.364(6)
C38 H38 0.9300
C38 C39 1.372(6)
C39 H39 0.9300
C39 C40 1.376(6)
C40 H40 0.9300
C40 C41 1.390(7)
C41 H41 0.9300
C41 C42 1.376(7)
C42 H42 0.9300
B1 F1 1.379(6)
B1 F2 1.340(5)
B1 F3 1.352(5)
B1 F4 1.354(5)

loop_
_geom_torsion_atom_site_label_1
_geom_torsion_atom_site_label_2
_geom_torsion_atom_site_label_3
_geom_torsion_atom_site_label_4
_geom_torsion
C2 C3 N2 C1 0.8(4)
C2 C3 N2 C13 -175.0(3)
C3 C2 N1 C1 -0.3(4)
C3 C2 N1 C4 171.5(3)
C4 C5 C6 C7 2.4(5)
C5 C4 C9 C8 -1.5(5)
C5 C4 C9 C12 177.4(3)
C5 C4 N1 C1 93.0(4)
C5 C4 N1 C2 -77.5(4)
C5 C6 C7 C8 -1.0(6)
C5 C6 C7 C11 178.6(4)
C6 C7 C8 C9 -1.8(5)
C7 C8 C9 C4 3.0(5)
C7 C8 C9 C12 -175.9(3)
C9 C4 C5 C6 -1.1(5)
C9 C4 C5 C10 177.8(3)
C9 C4 N1 C1 -89.5(4)
C9 C4 N1 C2 100.0(4)
C10 C5 C6 C7 -176.6(3)
C11 C7 C8 C9 178.6(3)
C13 C14 C15 C16 -0.9(5)
C14 C13 C18 C17 -4.0(5)
C14 C13 C18 C21 175.7(3)
C14 C13 N2 C1 105.5(4)
C14 C13 N2 C3 -79.4(4)
C14 C15 C16 C17 -2.4(5)
C14 C15 C16 C20 177.1(3)
C15 C16 C17 C18 2.6(5)
C16 C17 C18 C13 0.5(5)
C16 C17 C18 C21 -179.2(3)
C18 C13 C14 C15 4.2(5)
C18 C13 C14 C19 -174.9(3)
C18 C13 N2 C1 -78.2(4)
C18 C13 N2 C3 96.9(4)
C19 C14 C15 C16 178.2(3)
C20 C16 C17 C18 -176.9(3)
C22 C23 C24 C25 -0.3(5)
C23 C22 N3 C26 2.1(5)
C23 C22 N3 Ir1 173.4(2)
C23 C24 C25 C26 1.5(5)
C24 C25 C26 C27 -179.7(3)
C24 C25 C26 N3 -1.0(5)
C25 C26 C27 C28 -5.1(5)
C25 C26 C27 N4 174.9(3)
C25 C26 N3 C22 -0.8(4)
C25 C26 N3 Ir1 -172.8(2)
C26 C27 C28 C29 178.1(3)
C26 C27 N4 C31 -177.5(3)
C26 C27 N4 Ir1 -0.2(3)
C27 C26 N3 C22 178.0(3)
C27 C26 N3 Ir1 6.0(3)
C27 C28 C29 C30 0.5(5)
C28 C27 N4 C31 2.5(5)
C28 C27 N4 Ir1 179.9(2)
C28 C29 C30 C31 0.3(5)
C29 C30 C31 N4 0.2(5)
C30 C31 N4 C27 -1.6(5)
C30 C31 N4 Ir1 -178.8(2)
C32 C33 C34 C35 0.4(5)
C33 C32 N5 C36 -0.1(5)
C33 C32 N5 Ir1 -175.3(2)
C33 C34 C35 C36 -0.7(5)
C34 C35 C36 N5 0.6(5)
C35 C36 N5 C32 -0.2(5)
C35 C36 N5 Ir1 174.7(2)
Ir1 C1 N1 C2 -173.6(2)
Ir1 C1 N1 C4 15.1(4)
Ir1 C1 N2 C3 173.0(2)
Ir1 C1 N2 C13 -11.4(4)
N1 C1 N2 C3 -0.9(3)
N1 C1 N2 C13 174.7(3)
N1 C2 C3 N2 -0.3(4)
N1 C4 C5 C6 176.3(3)
N1 C4 C5 C10 -4.7(5)
N1 C4 C9 C8 -178.8(3)
N1 C4 C9 C12 0.0(5)
N2 C1 N1 C2 0.7(3)
N2 C1 N1 C4 -170.5(3)
N2 C13 C14 C15 -179.6(3)
N2 C13 C14 C19 1.3(5)
N2 C13 C18 C17 179.8(3)
N2 C13 C18 C21 -0.5(4)
N3 C22 C23 C24 -1.6(5)
N3 C26 C27 C28 176.1(3)
N3 C26 C27 N4 -3.8(4)
N4 C27 C28 C29 -2.0(5)
N5 C32 C33 C34 0.1(5)
C43 C44 C45 C46 -6.2(17)
C43A C48A C47A C46A 0.0
C48A C43A C44A C45A 0.0
C48A C47A C46A C45A 0.0
C47A C46A C45A C44A 0.0
C46A C45A C44A C43A 0.0
C44A C43A C48A C47A 0.0
C44 C43 C48 C47 -3.6(16)
C44 C45 C46 C47 7(2)
C45 C46 C47 C48 -5(2)
C46 C47 C48 C43 3.4(17)
C48 C43 C44 C45 5.0(16)
C37 C38 C39 C40 -0.4(6)
C38 C37 C42 C41 1.7(7)
C38 C39 C40 C41 1.4(7)
C39 C40 C41 C42 -0.8(8)
C40 C41 C42 C37 -0.8(8)
C42 C37 C38 C39 -1.1(6)
